data_2204942
loop_
_publ_author_name
'Zhang, Shu-Ping'
'You, Zhong-Lu'
'Shao, Si-Chang'
'Zhu, Hai-Liang'

_publ_section_title
;
 4-(4-Isopropylphenyl)-3,5-di-2-pyridyl-4<i>H</i>-1,2,4-triazole
;
_journal_issue 1
_journal_name_full 'Acta Crystallographica Section E'
_journal_page_first o8
_journal_page_last o9
_journal_paper_doi 10.1107/S1600536804031101
_journal_volume 61
_journal_year 2005
_chemical_formula_iupac 'C21 H19 N5'
_chemical_formula_moiety 'C21 H19 N5'
_chemical_formula_sum 'C21 H19 N5'
_chemical_formula_weight 341.41
_chemical_name_systematic
;
4-(4-Isopropylphenyl)-3,5-di-2-pyridyl-4H-1,2,4-triazole
;
_space_group_IT_number 14
_symmetry_cell_setting monoclinic
_symmetry_space_group_name_Hall '-P 2ybc'
_symmetry_space_group_name_H-M 'P 1 21/c 1'
_atom_sites_solution_hydrogens geom
_atom_sites_solution_primary direct
_atom_sites_solution_secondary difmap
_audit_creation_method SHELXL-97
_cell_angle_alpha 90.00
_cell_angle_beta 107.580(2)
_cell_angle_gamma 90.00
_cell_formula_units_Z 4
_cell_length_a 11.7040(10)
_cell_length_b 19.935(2)
_cell_length_c 8.1810(10)
_cell_measurement_reflns_used 1463
_cell_measurement_temperature 298(2)
_cell_measurement_theta_max 21.18
_cell_measurement_theta_min 2.88
_cell_volume 1819.6(3)
_computing_cell_refinement SMART
_computing_data_collection 'SMART (Bruker, 1998)'
_computing_data_reduction 'SAINT (Bruker, 1998)'
_computing_molecular_graphics 'SHELXTL (Sheldrick, 1997)'
_computing_publication_material SHELXTL
_computing_structure_refinement 'SHELXL97 (Sheldrick, 1997)'
_computing_structure_solution 'SHELXS97 (Sheldrick, 1997)'
_diffrn_ambient_temperature 298(2)
_diffrn_measured_fraction_theta_full 0.986
_diffrn_measured_fraction_theta_max 0.986
_diffrn_measurement_device_type 'Bruker SMART CCD area-detector'
_diffrn_measurement_method \w
_diffrn_radiation_monochromator graphite
_diffrn_radiation_source 'fine-focus sealed tube'
_diffrn_radiation_type MoK\a
_diffrn_radiation_wavelength 0.71073
_diffrn_reflns_av_R_equivalents 0.0344
_diffrn_reflns_av_sigmaI/netI 0.0496
_diffrn_reflns_limit_h_max 12
_diffrn_reflns_limit_h_min -14
_diffrn_reflns_limit_k_max 24
_diffrn_reflns_limit_k_min -21
_diffrn_reflns_limit_l_max 9
_diffrn_reflns_limit_l_min -6
_diffrn_reflns_number 7778
_diffrn_reflns_theta_full 25.50
_diffrn_reflns_theta_max 25.50
_diffrn_reflns_theta_min 1.83
_diffrn_standards_decay_% 0
_diffrn_standards_interval_count 0
_diffrn_standards_interval_time 0
_diffrn_standards_number 0
_exptl_absorpt_coefficient_mu 0.077
_exptl_absorpt_correction_T_max 0.986
_exptl_absorpt_correction_T_min 0.982
_exptl_absorpt_correction_type multi-scan
_exptl_absorpt_process_details '(SADABS; Sheldrick, 1996)'
_exptl_crystal_colour colourless
_exptl_crystal_density_diffrn 1.246
_exptl_crystal_density_method 'not measured'
_exptl_crystal_description block
_exptl_crystal_F_000 720
_exptl_crystal_size_max 0.23
_exptl_crystal_size_mid 0.21
_exptl_crystal_size_min 0.18
_refine_diff_density_max 0.193
_refine_diff_density_min -0.155
_refine_ls_extinction_method none
_refine_ls_goodness_of_fit_ref 1.002
_refine_ls_hydrogen_treatment constr
_refine_ls_matrix_type full
_refine_ls_number_parameters 237
_refine_ls_number_reflns 3336
_refine_ls_number_restraints 0
_refine_ls_restrained_S_all 1.002
_refine_ls_R_factor_all 0.0803
_refine_ls_R_factor_gt 0.0500
_refine_ls_shift/su_max 0.000
_refine_ls_shift/su_mean 0.000
_refine_ls_structure_factor_coef Fsqd
_refine_ls_weighting_details 'calc w = 1/[\s^2^(Fo^2^)+(0.0617P)^2^] where P = (Fo^2^+2Fc^2^)/3'
_refine_ls_weighting_scheme calc
_refine_ls_wR_factor_gt 0.1114
_refine_ls_wR_factor_ref 0.1263
_reflns_number_gt 2245
_reflns_number_total 3336
_reflns_threshold_expression I>2\s(I)
_cod_data_source_file ob6447.cif
_cod_data_source_block I
_cod_depositor_comments
;
The following automatic conversions were performed:
'_symmetry_cell_setting' value 'Monoclinic' changed to 'monoclinic'
according to '/home/saulius/struct/CIF-dictionaries/cif_core.dic'
dictionary named 'cif_core.dic' version 2.4.1 from 2010-06-29.

Automatic conversion script
Id: cif_fix_enum 1527 2010-12-29 10:47:43Z saulius 

The following automatic conversions were performed:

'_symmetry_cell_setting' value 'Monoclinic' changed to 'monoclinic'
according to /home/saulius/struct/CIF-dictionaries/cif_core.dic
dictionary named 'cif_core.dic' version 2.4.1 from 2010-06-29.

Automatic conversion script
Id: cif_fix_values 1715 2011-07-08 13:25:40Z adriana 
;
_cod_original_cell_volume 1819.7(3)
_cod_original_sg_symbol_H-M 'P 21/c'
_cod_database_code 2204942
_cod_database_fobs_code 2204942

loop_
_symmetry_equiv_pos_as_xyz
'x, y, z'
'-x, y+1/2, -z+1/2'
'-x, -y, -z'
'x, -y-1/2, z-1/2'

loop_
_atom_site_label
_atom_site_fract_x
_atom_site_fract_y
_atom_site_fract_z
_atom_site_U_iso_or_equiv
_atom_site_adp_type
_atom_site_calc_flag
_atom_site_refinement_flags
_atom_site_occupancy
_atom_site_type_symbol
N1 0.33639(14) 0.48210(8) 0.3351(2) 0.0491(5) Uani d . 1 N
N2 0.06223(13) 0.39609(8) 0.1856(2) 0.0481(5) Uani d . 1 N
N3 0.04281(13) 0.32777(8) 0.1859(2) 0.0482(5) Uani d . 1 N
N4 0.24100(14) 0.19918(8) 0.1363(2) 0.0469(4) Uani d . 1 N
N5 0.23361(12) 0.34461(7) 0.21519(19) 0.0358(4) Uani d . 1 N
C1 0.23198(15) 0.47184(9) 0.2130(2) 0.0387(5) Uani d . 1 C
C2 0.17375(17) 0.52152(10) 0.1013(3) 0.0463(5) Uani d . 1 C
H2 0.1014 0.5125 0.0182 0.056 Uiso calc R 1 H
C3 0.22357(19) 0.58447(10) 0.1139(3) 0.0522(6) Uani d . 1 C
H3 0.1848 0.6188 0.0413 0.063 Uiso calc R 1 H
C4 0.33144(19) 0.59550(11) 0.2355(3) 0.0550(6) Uani d . 1 C
H4 0.3685 0.6372 0.2455 0.066 Uiso calc R 1 H
C5 0.38387(19) 0.54358(11) 0.3425(3) 0.0565(6) Uani d . 1 C
H5 0.4569 0.5516 0.4253 0.068 Uiso calc R 1 H
C6 0.17627(15) 0.40498(9) 0.2038(2) 0.0380(5) Uani d . 1 C
C7 0.14581(15) 0.29796(9) 0.2035(2) 0.0375(5) Uani d . 1 C
C8 0.15823(15) 0.22444(10) 0.2014(2) 0.0395(5) Uani d . 1 C
C9 0.08093(17) 0.18484(10) 0.2573(3) 0.0501(5) Uani d . 1 C
H9 0.0257 0.2042 0.3043 0.060 Uiso calc R 1 H
C10 0.0865(2) 0.11667(12) 0.2428(3) 0.0626(6) Uani d . 1 C
H10 0.0343 0.0890 0.2779 0.075 Uiso calc R 1 H
C11 0.1704(2) 0.08980(11) 0.1755(3) 0.0629(6) Uani d . 1 C
H11 0.1760 0.0437 0.1630 0.075 Uiso calc R 1 H
C12 0.2458(2) 0.13272(11) 0.1271(3) 0.0550(6) Uani d . 1 C
H12 0.3042 0.1141 0.0850 0.066 Uiso calc R 1 H
C13 0.35922(15) 0.33573(9) 0.2325(2) 0.0344(4) Uani d . 1 C
C14 0.43403(15) 0.30263(9) 0.3705(2) 0.0386(5) Uani d . 1 C
H14 0.4039 0.2829 0.4520 0.046 Uiso calc R 1 H
C15 0.55490(15) 0.29904(9) 0.3867(3) 0.0404(5) Uani d . 1 C
H15 0.6055 0.2761 0.4796 0.048 Uiso calc R 1 H
C16 0.60298(16) 0.32859(9) 0.2686(3) 0.0391(5) Uani d . 1 C
C17 0.52392(17) 0.36000(10) 0.1301(3) 0.0484(5) Uani d . 1 C
H17 0.5534 0.3797 0.0479 0.058 Uiso calc R 1 H
C18 0.40303(17) 0.36325(10) 0.1091(3) 0.0460(5) Uani d . 1 C
H18 0.3515 0.3838 0.0128 0.055 Uiso calc R 1 H
C19 0.73650(17) 0.33113(10) 0.2898(3) 0.0474(5) Uani d . 1 C
H19 0.7454 0.3231 0.1761 0.057 Uiso calc R 1 H
C20 0.81032(18) 0.27857(12) 0.4070(4) 0.0728(8) Uani d . 1 C
H20A 0.8060 0.2853 0.5211 0.109 Uiso calc R 1 H
H20B 0.8922 0.2820 0.4073 0.109 Uiso calc R 1 H
H20C 0.7799 0.2349 0.3673 0.109 Uiso calc R 1 H
C21 0.78588(19) 0.40087(11) 0.3439(4) 0.0728(8) Uani d . 1 C
H21A 0.7388 0.4334 0.2658 0.109 Uiso calc R 1 H
H21B 0.8675 0.4032 0.3426 0.109 Uiso calc R 1 H
H21C 0.7826 0.4100 0.4576 0.109 Uiso calc R 1 H

loop_
_atom_site_aniso_label
_atom_site_aniso_U_11
_atom_site_aniso_U_22
_atom_site_aniso_U_33
_atom_site_aniso_U_12
_atom_site_aniso_U_13
_atom_site_aniso_U_23
N1 0.0434(9) 0.0388(10) 0.0578(11) -0.0004(8) 0.0044(8) 0.0015(8)
N2 0.0368(9) 0.0414(10) 0.0648(12) 0.0035(8) 0.0133(8) 0.0036(8)
N3 0.0370(9) 0.0418(10) 0.0639(12) -0.0007(8) 0.0123(8) 0.0018(8)
N4 0.0539(10) 0.0410(10) 0.0471(11) 0.0035(8) 0.0172(8) -0.0014(8)
N5 0.0316(8) 0.0337(9) 0.0415(10) 0.0028(7) 0.0101(7) 0.0023(7)
C1 0.0343(10) 0.0373(11) 0.0456(12) 0.0033(8) 0.0135(9) 0.0007(9)
C2 0.0418(11) 0.0420(12) 0.0516(13) 0.0051(9) 0.0090(9) 0.0039(10)
C3 0.0605(13) 0.0389(12) 0.0558(14) 0.0070(10) 0.0155(11) 0.0106(10)
C4 0.0597(13) 0.0396(13) 0.0642(15) -0.0067(11) 0.0166(11) 0.0026(11)
C5 0.0517(12) 0.0448(14) 0.0629(15) -0.0044(11) 0.0023(10) -0.0018(11)
C6 0.0326(10) 0.0365(12) 0.0422(12) 0.0046(8) 0.0073(8) 0.0037(9)
C7 0.0312(10) 0.0397(12) 0.0406(12) -0.0017(8) 0.0092(8) 0.0010(9)
C8 0.0363(10) 0.0390(12) 0.0386(12) -0.0001(9) 0.0044(8) 0.0016(9)
C9 0.0428(11) 0.0496(14) 0.0569(14) -0.0009(10) 0.0136(10) 0.0064(10)
C10 0.0624(14) 0.0472(14) 0.0735(18) -0.0118(12) 0.0135(12) 0.0109(12)
C11 0.0787(16) 0.0336(13) 0.0663(16) -0.0029(12) 0.0067(13) -0.0007(11)
C12 0.0701(15) 0.0421(14) 0.0525(14) 0.0098(11) 0.0180(11) -0.0025(10)
C13 0.0325(9) 0.0318(10) 0.0403(11) -0.0003(8) 0.0132(8) -0.0023(8)
C14 0.0393(10) 0.0366(11) 0.0426(12) 0.0025(9) 0.0164(9) 0.0079(9)
C15 0.0340(10) 0.0380(11) 0.0466(12) 0.0056(8) 0.0083(9) 0.0057(9)
C16 0.0366(10) 0.0325(11) 0.0508(13) -0.0007(8) 0.0171(9) -0.0028(9)
C17 0.0478(12) 0.0528(13) 0.0513(14) 0.0016(10) 0.0250(10) 0.0103(11)
C18 0.0436(11) 0.0517(13) 0.0419(12) 0.0063(9) 0.0118(9) 0.0087(10)
C19 0.0404(11) 0.0458(13) 0.0604(14) -0.0011(9) 0.0219(10) -0.0026(10)
C20 0.0397(12) 0.0680(16) 0.109(2) 0.0074(11) 0.0201(12) 0.0175(15)
C21 0.0528(13) 0.0514(15) 0.121(2) -0.0144(11) 0.0366(14) -0.0143(14)

loop_
_atom_type_symbol
_atom_type_description
_atom_type_scat_dispersion_real
_atom_type_scat_dispersion_imag
_atom_type_scat_source
C C 0.0033 0.0016 'International Tables Vol C Tables 4.2.6.8 and 6.1.1.4'
H H 0.0000 0.0000 'International Tables Vol C Tables 4.2.6.8 and 6.1.1.4'
N N 0.0061 0.0033 'International Tables Vol C Tables 4.2.6.8 and 6.1.1.4'

loop_
_geom_angle_atom_site_label_1
_geom_angle_atom_site_label_2
_geom_angle_atom_site_label_3
_geom_angle
_geom_angle_publ_flag
C5 N1 C1 116.50(17) ?
C6 N2 N3 107.21(14) yes
C7 N3 N2 107.49(14) yes
C12 N4 C8 116.50(17) ?
C6 N5 C7 104.53(14) yes
C6 N5 C13 125.34(14) ?
C7 N5 C13 130.12(14) ?
N1 C1 C2 122.74(18) ?
N1 C1 C6 117.75(16) ?
C2 C1 C6 119.47(17) ?
C3 C2 C1 119.48(19) ?
C3 C2 H2 120.3 ?
C1 C2 H2 120.3 ?
C4 C3 C2 118.58(19) ?
C4 C3 H3 120.7 ?
C2 C3 H3 120.7 ?
C3 C4 C5 118.6(2) ?
C3 C4 H4 120.7 ?
C5 C4 H4 120.7 ?
N1 C5 C4 124.1(2) ?
N1 C5 H5 118.0 ?
C4 C5 H5 118.0 ?
N2 C6 N5 110.55(16) yes
N2 C6 C1 123.19(16) ?
N5 C6 C1 126.26(15) ?
N3 C7 N5 110.22(16) yes
N3 C7 C8 122.66(16) ?
N5 C7 C8 127.05(15) ?
N4 C8 C9 122.92(19) ?
N4 C8 C7 117.72(16) ?
C9 C8 C7 119.27(17) ?
C10 C9 C8 119.2(2) ?
C10 C9 H9 120.4 ?
C8 C9 H9 120.4 ?
C9 C10 C11 118.8(2) ?
C9 C10 H10 120.6 ?
C11 C10 H10 120.6 ?
C12 C11 C10 118.3(2) ?
C12 C11 H11 120.9 ?
C10 C11 H11 120.9 ?
N4 C12 C11 124.3(2) ?
N4 C12 H12 117.8 ?
C11 C12 H12 117.8 ?
C14 C13 C18 120.60(16) ?
C14 C13 N5 121.14(16) ?
C18 C13 N5 118.23(16) ?
C13 C14 C15 118.95(17) ?
C13 C14 H14 120.5 ?
C15 C14 H14 120.5 ?
C14 C15 C16 122.00(18) ?
C14 C15 H15 119.0 ?
C16 C15 H15 119.0 ?
C17 C16 C15 116.91(17) ?
C17 C16 C19 119.38(17) ?
C15 C16 C19 123.62(18) ?
C18 C17 C16 122.30(18) ?
C18 C17 H17 118.9 ?
C16 C17 H17 118.9 ?
C17 C18 C13 119.16(18) ?
C17 C18 H18 120.4 ?
C13 C18 H18 120.4 ?
C20 C19 C21 110.91(19) ?
C20 C19 C16 114.98(17) ?
C21 C19 C16 110.57(16) ?
C20 C19 H19 106.6 ?
C21 C19 H19 106.6 ?
C16 C19 H19 106.6 ?
C19 C20 H20A 109.5 ?
C19 C20 H20B 109.5 ?
H20A C20 H20B 109.5 ?
C19 C20 H20C 109.5 ?
H20A C20 H20C 109.5 ?
H20B C20 H20C 109.5 ?
C19 C21 H21A 109.5 ?
C19 C21 H21B 109.5 ?
H21A C21 H21B 109.5 ?
C19 C21 H21C 109.5 ?
H21A C21 H21C 109.5 ?
H21B C21 H21C 109.5 ?

loop_
_geom_bond_atom_site_label_1
_geom_bond_atom_site_label_2
_geom_bond_distance
_geom_bond_publ_flag
N1 C5 1.339(2) ?
N1 C1 1.340(2) ?
N2 C6 1.310(2) yes
N2 N3 1.381(2) yes
N3 C7 1.312(2) yes
N4 C12 1.329(2) ?
N4 C8 1.337(2) ?
N5 C6 1.367(2) yes
N5 C7 1.368(2) yes
N5 C13 1.445(2) ?
C1 C2 1.380(3) ?
C1 C6 1.476(2) ?
C2 C3 1.374(3) ?
C2 H2 0.9300 ?
C3 C4 1.369(3) ?
C3 H3 0.9300 ?
C4 C5 1.375(3) ?
C4 H4 0.9300 ?
C5 H5 0.9300 ?
C7 C8 1.473(3) ?
C8 C9 1.379(3) ?
C9 C10 1.367(3) ?
C9 H9 0.9300 ?
C10 C11 1.372(3) ?
C10 H10 0.9300 ?
C11 C12 1.370(3) ?
C11 H11 0.9300 ?
C12 H12 0.9300 ?
C13 C14 1.371(2) ?
C13 C18 1.376(3) ?
C14 C15 1.382(2) ?
C14 H14 0.9300 ?
C15 C16 1.388(3) ?
C15 H15 0.9300 ?
C16 C17 1.378(3) ?
C16 C19 1.520(2) ?
C17 C18 1.374(3) ?
C17 H17 0.9300 ?
C18 H18 0.9300 ?
C19 C20 1.504(3) ?
C19 C21 1.519(3) ?
C19 H19 0.9800 ?
C20 H20A 0.9600 ?
C20 H20B 0.9600 ?
C20 H20C 0.9600 ?
C21 H21A 0.9600 ?
C21 H21B 0.9600 ?
C21 H21C 0.9600 ?

loop_
_geom_torsion_atom_site_label_1
_geom_torsion_atom_site_label_2
_geom_torsion_atom_site_label_3
_geom_torsion_atom_site_label_4
_geom_torsion
_geom_torsion_publ_flag
C6 N2 N3 C7 -0.3(2) ?
C5 N1 C1 C2 -1.0(3) ?
C5 N1 C1 C6 -178.83(17) ?
N1 C1 C2 C3 0.0(3) ?
C6 C1 C2 C3 177.72(17) ?
C1 C2 C3 C4 1.4(3) ?
C2 C3 C4 C5 -1.6(3) ?
C1 N1 C5 C4 0.8(3) ?
C3 C4 C5 N1 0.5(3) ?
N3 N2 C6 N5 0.4(2) ?
N3 N2 C6 C1 -178.67(17) ?
C7 N5 C6 N2 -0.3(2) ?
C13 N5 C6 N2 178.67(16) ?
C7 N5 C6 C1 178.68(18) ?
C13 N5 C6 C1 -2.3(3) ?
N1 C1 C6 N2 134.5(2) ?
C2 C1 C6 N2 -43.3(3) ?
N1 C1 C6 N5 -44.3(3) yes
C2 C1 C6 N5 137.79(19) ?
N2 N3 C7 N5 0.1(2) ?
N2 N3 C7 C8 -177.18(16) ?
C6 N5 C7 N3 0.1(2) ?
C13 N5 C7 N3 -178.77(17) ?
C6 N5 C7 C8 177.24(18) ?
C13 N5 C7 C8 -1.7(3) ?
C12 N4 C8 C9 0.1(3) ?
C12 N4 C8 C7 -176.33(17) ?
N3 C7 C8 N4 147.41(18) ?
N5 C7 C8 N4 -29.4(3) ?
N3 C7 C8 C9 -29.2(3) yes
N5 C7 C8 C9 154.06(18) ?
N4 C8 C9 C10 -1.5(3) ?
C7 C8 C9 C10 174.92(18) ?
C8 C9 C10 C11 1.1(3) ?
C9 C10 C11 C12 0.6(3) ?
C8 N4 C12 C11 1.7(3) ?
C10 C11 C12 N4 -2.0(3) ?
C6 N5 C13 C14 120.9(2) ?
C7 N5 C13 C14 -60.4(3) yes
C6 N5 C13 C18 -57.1(2) ?
C7 N5 C13 C18 121.6(2) ?
C18 C13 C14 C15 1.9(3) ?
N5 C13 C14 C15 -176.03(16) ?
C13 C14 C15 C16 0.8(3) ?
C14 C15 C16 C17 -2.1(3) ?
C14 C15 C16 C19 174.39(17) ?
C15 C16 C17 C18 0.9(3) ?
C19 C16 C17 C18 -175.78(18) ?
C16 C17 C18 C13 1.7(3) ?
C14 C13 C18 C17 -3.1(3) ?
N5 C13 C18 C17 174.90(16) ?
C17 C16 C19 C20 -161.1(2) ?
C15 C16 C19 C20 22.5(3) ?
C17 C16 C19 C21 72.4(3) ?
C15 C16 C19 C21 -104.1(2) ?

loop_
_cod_related_entry_id
_cod_related_entry_database
_cod_related_entry_code
1 ChemSpider 21130063
